data_4103699
loop_
_publ_author_name
'Michio Yamada'
'Mari Minowa'
'Satoru Sato'
'Masahiro Kako'
'Zdenek Slanina'
'Naomi Mizorogi'
'Takahiro Tsuchiya'
'Yutaka Maeda'
'Shigeru Nagase'
'Takeshi Akasaka'

_publ_section_title
;
 Thermal Carbosilylation of Endohedral Dimetallofullerene La2@Ih-C80 with
 Silirane
;
_journal_name_full 'Journal of the American Chemical Society'
_journal_page_first 17953
_journal_page_last 17960
_journal_paper_doi 10.1021/ja108671b
_journal_volume 132
_journal_year 2010
_chemical_formula_moiety 'La2 C112 H42 Si, C6 H14'
_chemical_formula_sum 'C118 H56 La2 Si'
_chemical_formula_weight 1779.54
_space_group_IT_number 14
_symmetry_cell_setting monoclinic
_symmetry_space_group_name_Hall '-P 2yn'
_symmetry_space_group_name_H-M 'P 1 21/n 1'
_atom_sites_solution_hydrogens geom
_atom_sites_solution_primary direct
_atom_sites_solution_secondary difmap
_audit_creation_method SHELXL-97
_cell_angle_alpha 90.00
_cell_angle_beta 90.415(7)
_cell_angle_gamma 90.00
_cell_formula_units_Z 4
_cell_length_a 14.097(6)
_cell_length_b 14.762(7)
_cell_length_c 34.122(14)
_cell_measurement_reflns_used 23876
_cell_measurement_temperature 90(2)
_cell_measurement_theta_max 45.02
_cell_measurement_theta_min 2.80
_cell_volume 7101(5)
_computing_cell_refinement PROCESS-AUTO
_computing_data_collection PROCESS-AUTO
_computing_data_reduction Yadokari-XG
_computing_structure_refinement 'SHELXL-97 (Sheldrick, 1997)'
_computing_structure_solution 'SHELXS-97 (Sheldrick, 1990)'
_diffrn_ambient_temperature 90(2)
_diffrn_measured_fraction_theta_full 0.957
_diffrn_measured_fraction_theta_max 0.957
_diffrn_measurement_device_type IPDSC
_diffrn_measurement_method \w
_diffrn_radiation_monochromator Si(111)
_diffrn_radiation_probe x-ray
_diffrn_radiation_type synchrotron
_diffrn_radiation_wavelength 0.68890
_diffrn_reflns_av_R_equivalents 0.1679
_diffrn_reflns_av_sigmaI/netI 0.2519
_diffrn_reflns_limit_h_max 15
_diffrn_reflns_limit_h_min -15
_diffrn_reflns_limit_k_max 16
_diffrn_reflns_limit_k_min -16
_diffrn_reflns_limit_l_max 36
_diffrn_reflns_limit_l_min -36
_diffrn_reflns_number 56924
_diffrn_reflns_theta_full 22.50
_diffrn_reflns_theta_max 22.50
_diffrn_reflns_theta_min 1.46
_diffrn_source synchrotron
_diffrn_source_type 'KEK-PF BL-8B'
_exptl_absorpt_coefficient_mu 1.268
_exptl_absorpt_correction_T_max 0.9510
_exptl_absorpt_correction_T_min 0.9165
_exptl_absorpt_correction_type multi-scan
_exptl_absorpt_process_details
; 
 Higashi, T. (1995). Program for Absorption Correction.
 Rigaku Corporation, Tokyo, Japan. 
;
_exptl_crystal_colour Black
_exptl_crystal_density_diffrn 1.665
_exptl_crystal_density_method 'not measured'
_exptl_crystal_description Block
_exptl_crystal_F_000 3568
_exptl_crystal_size_max 0.07
_exptl_crystal_size_mid 0.05
_exptl_crystal_size_min 0.04
_refine_diff_density_max 1.517
_refine_diff_density_min -0.881
_refine_diff_density_rms 0.189
_refine_ls_extinction_method none
_refine_ls_goodness_of_fit_ref 0.978
_refine_ls_hydrogen_treatment constr
_refine_ls_matrix_type full
_refine_ls_number_parameters 1154
_refine_ls_number_reflns 9775
_refine_ls_number_restraints 985
_refine_ls_restrained_S_all 0.959
_refine_ls_R_factor_all 0.2287
_refine_ls_R_factor_gt 0.1214
_refine_ls_shift/su_max 0.028
_refine_ls_shift/su_mean 0.001
_refine_ls_structure_factor_coef Fsqd
_refine_ls_weighting_details 'calc w=1/[\s^2^(Fo^2^)+(0.1927P)^2^+0.0000P] where P=(Fo^2^+2Fc^2^)/3'
_refine_ls_weighting_scheme calc
_refine_ls_wR_factor_gt 0.3428
_refine_ls_wR_factor_ref 0.3680
_reflns_number_gt 3318
_reflns_number_total 9775
_reflns_threshold_expression >2sigma(I)
_cod_data_source_file ja108671b_si_002.cif
_cod_data_source_block 100706v3_final
_cod_original_cell_volume 7100(5)
_cod_original_sg_symbol_H-M 'P 21/n'
_cod_database_code 4103699

loop_
_symmetry_equiv_pos_as_xyz
'x, y, z'
'-x+1/2, y+1/2, -z+1/2'
'-x, -y, -z'
'x-1/2, -y-1/2, z-1/2'

loop_
_atom_site_label
_atom_site_type_symbol
_atom_site_fract_x
_atom_site_fract_y
_atom_site_fract_z
_atom_site_U_iso_or_equiv
_atom_site_adp_type
_atom_site_occupancy
_atom_site_symmetry_multiplicity
_atom_site_calc_flag
_atom_site_refinement_flags
_atom_site_disorder_assembly
_atom_site_disorder_group
La1 La 0.13176(19) 0.5817(2) 0.10679(9) 0.0519(8) Uani 0.639(3) 1 d PU A 2
La2 La 0.35294(15) 0.4714(2) 0.14931(10) 0.0639(9) Uani 0.639(3) 1 d PU A 2
Si1 Si -0.1598(4) 0.3158(4) 0.15902(17) 0.0649(16) Uani 1 1 d . . .
C5 C -0.0388(12) 0.5045(13) 0.0989(5) 0.058(3) Uani 1 1 d U B 1
C6 C -0.0354(12) 0.5659(13) 0.1656(6) 0.062(3) Uani 1 1 d U B 1
C7 C -0.2218(13) 0.4012(12) 0.1254(6) 0.069(4) Uani 1 1 d U . .
H40 H -0.1991 0.3963 0.0981 0.082 Uiso 1 1 calc R . .
H41 H -0.2916 0.3937 0.1258 0.082 Uiso 1 1 calc R . .
C8 C 0.3574(14) 0.3132(14) 0.1932(6) 0.074(3) Uani 1 1 d U B 1
C9 C 0.5230(13) 0.5401(15) 0.1565(6) 0.074(3) Uani 1 1 d U B 1
C10 C 0.2439(15) 0.7902(14) 0.1026(7) 0.077(4) Uani 1 1 d U B 1
C11 C -0.0178(13) 0.6479(13) 0.1490(6) 0.065(3) Uani 1 1 d U B 1
C12 C 0.0305(13) 0.3887(13) 0.1887(6) 0.065(3) Uani 1 1 d U B 1
C13 C -0.0100(12) 0.6665(12) 0.1082(6) 0.062(3) Uani 1 1 d U B 1
C14 C -0.0042(13) 0.4172(14) 0.0875(6) 0.069(3) Uani 1 1 d U B 1
C15 C -0.0418(12) 0.3883(12) 0.1555(5) 0.060(3) Uani 1 1 d U B 1
C17 C -0.0806(15) 0.1430(16) 0.1771(6) 0.088(4) Uani 1 1 d U . .
C18 C -0.0788(12) 0.4890(12) 0.1448(5) 0.057(3) Uani 1 1 d U B 1
C19 C -0.2309(13) 0.5764(15) 0.1276(6) 0.067(3) Uani 1 1 d U B .
C20 C -0.1916(13) 0.4891(13) 0.1440(6) 0.069(3) Uani 1 1 d U . .
H42 H -0.2123 0.4862 0.1720 0.083 Uiso 1 1 calc R B 1
C21 C 0.4936(13) 0.3754(15) 0.1502(6) 0.072(3) Uani 1 1 d U B 1
C22 C 0.2660(14) 0.2800(14) 0.1877(6) 0.074(3) Uani 1 1 d U B 1
C23 C 0.1023(14) 0.3180(13) 0.1887(6) 0.069(3) Uani 1 1 d U B 1
C24 C 0.1494(15) 0.5622(15) 0.2404(5) 0.071(3) Uani 1 1 d U B 1
C25 C 0.4945(13) 0.3856(14) 0.1087(6) 0.074(3) Uani 1 1 d U B 1
C26 C 0.0444(14) 0.4632(15) 0.2103(6) 0.069(3) Uani 1 1 d U B 1
C27 C 0.3579(15) 0.7688(14) 0.1057(7) 0.079(4) Uani 1 1 d U B 1
C28 C 0.1308(14) 0.4658(15) 0.2354(5) 0.070(3) Uani 1 1 d U B 1
C29 C 0.4336(14) 0.5788(16) 0.0412(6) 0.078(3) Uani 1 1 d U B 1
C30 C 0.4937(13) 0.6354(15) 0.1025(6) 0.072(3) Uani 1 1 d U B 1
C31 C 0.2828(15) 0.3105(15) 0.0527(6) 0.078(4) Uani 1 1 d U B 1
C32 C -0.2634(13) 0.7330(14) 0.1350(6) 0.073(4) Uani 1 1 d U B .
H1 H -0.2688 0.7845 0.1515 0.088 Uiso 1 1 calc R . .
C33 C -0.0402(16) 0.0560(16) 0.1720(7) 0.097(5) Uani 1 1 d U B .
H2 H -0.0107 0.0237 0.1928 0.117 Uiso 1 1 calc R . .
C34 C 0.2010(15) 0.4031(15) 0.2336(6) 0.074(3) Uani 1 1 d U B 1
C35 C 0.2651(16) 0.6780(16) 0.2244(6) 0.084(4) Uani 1 1 d U B 1
C36 C 0.1185(14) 0.7268(14) 0.0636(6) 0.073(3) Uani 1 1 d U B 1
C37 C -0.2522(12) 0.5854(14) 0.0860(5) 0.066(4) Uani 1 1 d U . .
H3 H -0.2491 0.5331 0.0698 0.079 Uiso 1 1 calc R B .
C39 C 0.0539(13) 0.4136(14) 0.0510(6) 0.070(3) Uani 1 1 d U B 1
C40 C 0.1251(14) 0.2673(13) 0.1514(6) 0.075(3) Uani 1 1 d U B 1
C41 C 0.3784(15) 0.3480(16) 0.0563(6) 0.081(4) Uani 1 1 d U B 1
C42 C -0.0214(12) 0.5864(13) 0.0807(5) 0.059(3) Uani 1 1 d U B 1
C43 C -0.0785(15) 0.1831(15) 0.2210(6) 0.092(5) Uani 1 1 d U B .
H4 H -0.0125 0.1809 0.2311 0.110 Uiso 1 1 calc R . .
H5 H -0.0983 0.2474 0.2202 0.110 Uiso 1 1 calc R . .
C44 C 0.1240(14) 0.3437(14) 0.0505(6) 0.073(3) Uani 1 1 d U B 1
C45 C 0.4717(14) 0.6857(15) 0.1367(7) 0.079(4) Uani 1 1 d U B 1
C46 C 0.5124(13) 0.4797(15) 0.0894(6) 0.074(3) Uani 1 1 d U B 1
C47 C 0.1974(15) 0.7284(15) 0.2037(6) 0.080(4) Uani 1 1 d U B 1
C48 C -0.2974(16) 0.8361(16) 0.0774(6) 0.109(5) Uani 1 1 d DU B .
C49 C -0.1173(17) 0.1615(15) 0.1085(7) 0.095(4) Uani 1 1 d U . .
C50 C 0.1848(14) 0.3251(14) 0.2084(6) 0.074(3) Uani 1 1 d U B 1
C51 C 0.4181(13) 0.3073(14) 0.1573(6) 0.076(3) Uani 1 1 d U B 1
C52 C -0.3302(15) 0.2552(16) 0.1977(6) 0.083(4) Uani 1 1 d U . .
C54 C 0.3771(14) 0.7177(14) 0.0669(6) 0.073(3) Uani 1 1 d U B 1
C55 C 0.1618(15) 0.5095(15) 0.0159(6) 0.077(3) Uani 1 1 d U B 1
C56 C 0.0697(14) 0.5000(14) 0.0324(5) 0.068(3) Uani 1 1 d U B 1
C58 C 0.1022(15) 0.6921(15) 0.1984(6) 0.080(4) Uani 1 1 d U B 1
C59 C -0.2802(15) 0.7420(14) 0.0943(6) 0.082(4) Uani 1 1 d U . .
C60 C -0.1613(14) 0.4216(16) 0.2471(6) 0.091(5) Uani 1 1 d U B .
H6 H -0.1858 0.4832 0.2525 0.109 Uiso 1 1 calc R . .
H7 H -0.1168 0.4251 0.2248 0.109 Uiso 1 1 calc R . .
C61 C 0.3177(15) 0.5315(16) 0.2410(5) 0.075(3) Uani 1 1 d U B 1
C62 C -0.2759(13) 0.6639(13) 0.0699(6) 0.069(4) Uani 1 1 d U B .
H8 H -0.2897 0.6681 0.0426 0.083 Uiso 1 1 calc R . .
C63 C 0.2821(15) 0.2461(14) 0.1193(7) 0.081(4) Uani 1 1 d U B 1
C64 C 0.0184(14) 0.5481(14) 0.2014(6) 0.068(3) Uani 1 1 d U B 1
C65 C 0.4657(14) 0.4880(15) 0.0539(6) 0.075(3) Uani 1 1 d U B 1
C66 C 0.1881(15) 0.6101(14) 0.0190(6) 0.074(3) Uani 1 1 d U B 1
C67 C 0.0817(15) 0.2870(13) 0.1178(6) 0.075(3) Uani 1 1 d U B 1
C68 C 0.3793(14) 0.2732(14) 0.1219(6) 0.077(4) Uani 1 1 d U B 1
C69 C 0.3492(14) 0.5701(15) 0.0191(5) 0.073(3) Uani 1 1 d U B 1
C70 C 0.2929(14) 0.7123(14) 0.0466(6) 0.072(3) Uani 1 1 d U B 1
C71 C 0.3560(15) 0.6971(16) 0.2047(6) 0.081(4) Uani 1 1 d U B 1
C72 C -0.1089(15) 0.3811(16) 0.2851(6) 0.107(7) Uani 1 1 d U . .
H9 H -0.1503 0.3872 0.3079 0.161 Uiso 1 1 calc R . .
H10 H -0.0497 0.4143 0.2898 0.161 Uiso 1 1 calc R . .
H11 H -0.0946 0.3169 0.2808 0.161 Uiso 1 1 calc R . .
C73 C 0.2971(14) 0.4376(15) 0.2393(5) 0.073(3) Uani 1 1 d U B 1
C74 C 0.3993(15) 0.4241(16) 0.0367(6) 0.075(3) Uani 1 1 d U B 1
C75 C 0.0352(13) 0.5850(14) 0.0470(5) 0.062(3) Uani 1 1 d U B 1
C76 C 0.2419(15) 0.7775(14) 0.1722(6) 0.079(4) Uani 1 1 d U B 1
C77 C -0.2425(15) 0.3572(16) 0.2377(6) 0.087(4) Uani 1 1 d U . .
C78 C 0.2160(14) 0.7554(13) 0.0674(6) 0.071(3) Uani 1 1 d U B 1
C79 C 0.3940(15) 0.7513(15) 0.1388(7) 0.081(4) Uani 1 1 d U B 1
C80 C 0.1958(15) 0.7947(14) 0.1353(7) 0.075(4) Uani 1 1 d U B 1
C81 C 0.4484(14) 0.6532(15) 0.0705(6) 0.074(3) Uani 1 1 d U B 1
C83 C 0.0801(15) 0.6122(15) 0.2172(6) 0.075(4) Uani 1 1 d U B 1
C84 C 0.2155(16) 0.3628(16) 0.0316(6) 0.081(4) Uani 1 1 d U B 1
C86 C -0.1193(15) 0.1923(15) 0.1466(6) 0.086(4) Uani 1 1 d U B .
C87 C 0.2385(16) 0.2624(14) 0.0819(7) 0.081(4) Uani 1 1 d U B 1
C88 C 0.1406(15) 0.2840(14) 0.0799(7) 0.081(4) Uani 1 1 d U B 1
C89 C 0.2425(16) 0.5940(16) 0.2429(6) 0.078(4) Uani 1 1 d U B 1
C90 C 0.2266(15) 0.2468(14) 0.1532(6) 0.076(3) Uani 1 1 d U B 1
C91 C 0.1076(14) 0.6466(14) 0.0383(6) 0.073(3) Uani 1 1 d U B 1
C92 C -0.3452(15) 0.2075(15) 0.1612(6) 0.097(5) Uani 1 1 d U B .
H12 H -0.2985 0.2299 0.1420 0.116 Uiso 1 1 calc R . .
H13 H -0.4091 0.2230 0.1511 0.116 Uiso 1 1 calc R . .
C93 C 0.5046(13) 0.4491(15) 0.1753(6) 0.071(3) Uani 1 1 d U B 1
C94 C 0.0075(13) 0.3478(13) 0.1189(6) 0.065(3) Uani 1 1 d U B 1
C95 C -0.0828(17) 0.0685(16) 0.1025(7) 0.102(5) Uani 1 1 d U B .
H14 H -0.0855 0.0425 0.0770 0.122 Uiso 1 1 calc R . .
C97 C 0.2326(16) 0.4415(16) 0.0144(6) 0.080(4) Uani 1 1 d U B 1
C98 C -0.3923(15) 0.3017(16) 0.2595(6) 0.091(4) Uani 1 1 d U . .
H15 H -0.4413 0.3006 0.2784 0.109 Uiso 1 1 calc R B .
C99 C -0.1403(14) 0.1337(15) 0.2481(6) 0.094(6) Uani 1 1 d U . .
H16 H -0.2068 0.1455 0.2413 0.140 Uiso 1 1 calc R B .
H17 H -0.1277 0.1539 0.2750 0.140 Uiso 1 1 calc R . .
H18 H -0.1276 0.0686 0.2461 0.140 Uiso 1 1 calc R . .
C100 C 0.3392(15) 0.7547(15) 0.1750(7) 0.081(4) Uani 1 1 d U B 1
C101 C 0.3314(15) 0.4737(15) 0.0155(6) 0.075(3) Uani 1 1 d U B 1
C102 C 0.3805(14) 0.3944(14) 0.2187(6) 0.074(3) Uani 1 1 d U B 1
C103 C 0.2800(15) 0.6412(15) 0.0223(6) 0.074(3) Uani 1 1 d U B 1
C104 C 0.4273(15) 0.6232(16) 0.2059(6) 0.083(4) Uani 1 1 d U B 1
C105 C -0.4000(15) 0.2416(16) 0.2234(6) 0.086(4) Uani 1 1 d U B .
H19 H -0.4494 0.1987 0.2195 0.104 Uiso 1 1 calc R . .
C106 C -0.3174(14) 0.3560(16) 0.2649(6) 0.088(4) Uani 1 1 d U B .
H20 H -0.3146 0.3942 0.2873 0.105 Uiso 1 1 calc R . .
C107 C -0.3362(19) 0.0931(14) 0.1636(9) 0.145(12) Uani 1 1 d . . .
H57 H -0.3491 0.0671 0.1376 0.217 Uiso 1 1 calc R B .
H58 H -0.3823 0.0696 0.1824 0.217 Uiso 1 1 calc R . .
H59 H -0.2720 0.0764 0.1720 0.217 Uiso 1 1 calc R . .
C109 C -0.2467(14) 0.3079(15) 0.2009(6) 0.081(4) Uani 1 1 d U B .
C112 C 0.4476(14) 0.4585(15) 0.2108(6) 0.074(3) Uani 1 1 d U B 1
C113 C 0.4876(14) 0.6240(16) 0.1704(7) 0.082(4) Uani 1 1 d U B 1
C118 C -0.0474(17) 0.0198(16) 0.1325(7) 0.100(5) Uani 1 1 d U . .
H24 H -0.0264 -0.0404 0.1278 0.120 Uiso 1 1 calc R B .
C124 C 0.0570(15) 0.7133(14) 0.1645(6) 0.079(4) Uani 1 1 d U B 1
C135 C 0.4121(14) 0.5427(16) 0.2252(6) 0.077(4) Uani 1 1 d U B 1
C136 C 0.5251(13) 0.5520(16) 0.1117(7) 0.076(4) Uani 1 1 d U B 1
La5 La 0.1311(6) 0.4348(8) 0.1087(3) 0.055(4) Uani 0.113(3) 1 d PU C 4
La3 La 0.1966(5) 0.3979(5) 0.1277(2) 0.060(3) Uani 0.152(3) 1 d PU D 3
La4 La 0.3003(6) 0.6351(6) 0.1296(2) 0.064(3) Uani 0.152(3) 1 d PU D 3
La6 La 0.3517(7) 0.5589(11) 0.1448(4) 0.076(4) Uani 0.113(3) 1 d PU C 4
C137 C 0.0578(13) 0.7292(13) 0.0987(6) 0.067(3) Uani 1 1 d U B 1
C138 C 0.1009(14) 0.7628(13) 0.1334(6) 0.074(3) Uani 1 1 d U B 1
C143 C -0.1567(18) 0.2081(15) 0.0730(6) 0.104(5) Uani 1 1 d U B .
H25 H -0.2096 0.2474 0.0815 0.125 Uiso 1 1 calc R . .
H26 H -0.1067 0.2481 0.0624 0.125 Uiso 1 1 calc R . .
C139 C 0.4262(15) 0.3292(15) 0.0915(7) 0.082(4) Uani 1 1 d U B 1
C140 C -0.356(2) 0.8265(17) 0.0393(7) 0.143(8) Uani 1 1 d DU . .
H27 H -0.4185 0.8015 0.0454 0.214 Uiso 1 1 calc R B .
H28 H -0.3230 0.7858 0.0213 0.214 Uiso 1 1 calc R . .
H29 H -0.3635 0.8861 0.0271 0.214 Uiso 1 1 calc R . .
C141 C -0.2047(18) 0.859(2) 0.0552(9) 0.165(9) Uani 1 1 d DU . .
H30 H -0.1788 0.9165 0.0652 0.247 Uiso 1 1 calc R B .
H31 H -0.2186 0.8652 0.0272 0.247 Uiso 1 1 calc R . .
H32 H -0.1583 0.8107 0.0593 0.247 Uiso 1 1 calc R . .
C142 C -0.374(2) 0.8842(19) 0.1016(8) 0.166(9) Uani 1 1 d DU . .
H33 H -0.4242 0.8408 0.1084 0.249 Uiso 1 1 calc R B .
H34 H -0.4018 0.9338 0.0862 0.249 Uiso 1 1 calc R . .
H35 H -0.3459 0.9086 0.1257 0.249 Uiso 1 1 calc R . .
C144 C 0.310(2) 0.015(3) 0.1455(6) 0.243(14) Uani 1 1 d DU . .
H43 H 0.2746 0.0647 0.1586 0.292 Uiso 1 1 calc R . .
H44 H 0.2834 -0.0434 0.1539 0.292 Uiso 1 1 calc R . .
C145 C 0.302(2) 0.025(2) 0.1005(6) 0.246(14) Uani 1 1 d DU . .
H45 H 0.3221 0.0869 0.0924 0.295 Uiso 1 1 calc R . .
H46 H 0.3438 -0.0193 0.0874 0.295 Uiso 1 1 calc R . .
C149 C -0.188(2) 0.1552(18) 0.0439(7) 0.152(8) Uani 1 1 d U . .
H36 H -0.2474 0.1804 0.0332 0.229 Uiso 1 1 calc R B .
H37 H -0.2002 0.0941 0.0540 0.229 Uiso 1 1 calc R . .
H38 H -0.1406 0.1522 0.0232 0.229 Uiso 1 1 calc R . .
C146 C 0.198(2) 0.009(2) 0.0892(6) 0.255(14) Uani 1 1 d DU . .
H47 H 0.1814 -0.0559 0.0932 0.306 Uiso 1 1 calc R . .
H48 H 0.1557 0.0459 0.1059 0.306 Uiso 1 1 calc R . .
C147 C 0.184(2) 0.034(3) 0.0459(7) 0.260(14) Uani 1 1 d DU . .
H49 H 0.2250 -0.0036 0.0292 0.312 Uiso 1 1 calc R . .
H50 H 0.2012 0.0987 0.0418 0.312 Uiso 1 1 calc R . .
C148 C 0.079(2) 0.019(3) 0.0349(8) 0.274(16) Uani 1 1 d DU . .
H51 H 0.0710 0.0254 0.0065 0.411 Uiso 1 1 calc R . .
H52 H 0.0398 0.0642 0.0483 0.411 Uiso 1 1 calc R . .
H53 H 0.0599 -0.0418 0.0430 0.411 Uiso 1 1 calc R . .
C150 C 0.416(2) 0.021(2) 0.1564(7) 0.251(16) Uani 1 1 d DU . .
H54 H 0.4235 0.0157 0.1849 0.377 Uiso 1 1 calc R . .
H55 H 0.4418 0.0791 0.1476 0.377 Uiso 1 1 calc R . .
H56 H 0.4502 -0.0286 0.1436 0.377 Uiso 1 1 calc R . .
C151 C -0.2396(13) 0.6512(14) 0.1509(6) 0.072(4) Uani 1 1 d U . .
H39 H -0.2290 0.6462 0.1783 0.086 Uiso 1 1 calc R B .
La8 La 0.3541(10) 0.4468(12) 0.1234(7) 0.070(5) Uani 0.097(4) 1 d PU E 5
La7 La 0.1293(14) 0.5921(14) 0.1294(7) 0.059(5) Uani 0.097(4) 1 d PU E 5

loop_
_atom_site_aniso_label
_atom_site_aniso_U_11
_atom_site_aniso_U_22
_atom_site_aniso_U_33
_atom_site_aniso_U_23
_atom_site_aniso_U_13
_atom_site_aniso_U_12
La1 0.0447(12) 0.0514(14) 0.060(2) 0.0006(17) -0.0017(15) 0.0024(10)
La2 0.0424(11) 0.0747(19) 0.074(2) 0.0042(17) -0.0083(13) 0.0050(12)
Si1 0.053(3) 0.067(4) 0.075(4) 0.006(3) -0.005(3) -0.004(3)
C5 0.045(6) 0.066(6) 0.062(6) 0.001(6) -0.004(6) 0.003(6)
C6 0.050(6) 0.071(7) 0.064(7) -0.001(6) 0.014(6) 0.009(6)
C7 0.045(8) 0.083(10) 0.078(10) -0.001(9) 0.007(8) -0.002(8)
C8 0.058(6) 0.084(7) 0.079(7) 0.020(6) -0.001(6) 0.013(6)
C9 0.040(6) 0.096(7) 0.085(7) -0.005(7) -0.009(6) -0.004(6)
C10 0.072(7) 0.066(7) 0.092(7) 0.016(7) 0.007(7) -0.008(6)
C11 0.057(6) 0.063(7) 0.077(7) -0.006(7) 0.005(6) 0.015(6)
C12 0.054(6) 0.073(7) 0.069(7) 0.018(6) 0.011(6) -0.011(6)
C13 0.049(6) 0.059(6) 0.078(7) 0.003(6) 0.002(6) 0.007(6)
C14 0.053(6) 0.081(7) 0.072(7) -0.005(7) -0.004(6) -0.005(6)
C15 0.050(6) 0.066(6) 0.064(7) 0.021(6) 0.006(6) -0.006(6)
C17 0.086(8) 0.086(9) 0.093(8) -0.002(8) -0.034(8) 0.006(7)
C18 0.042(5) 0.067(6) 0.061(6) 0.008(6) 0.009(5) 0.000(5)
C19 0.054(6) 0.081(7) 0.067(7) 0.007(7) 0.004(6) 0.005(7)
C20 0.051(6) 0.083(7) 0.072(7) 0.012(7) 0.009(6) 0.001(6)
C21 0.040(6) 0.087(7) 0.089(7) 0.007(7) 0.003(6) 0.008(6)
C22 0.065(7) 0.076(7) 0.080(7) 0.022(6) 0.007(6) 0.004(6)
C23 0.060(6) 0.067(7) 0.079(7) 0.021(6) 0.003(6) -0.006(6)
C24 0.071(7) 0.092(7) 0.051(6) -0.006(6) 0.013(6) 0.003(7)
C25 0.040(6) 0.090(7) 0.090(7) -0.007(7) 0.009(6) 0.012(6)
C26 0.065(6) 0.083(7) 0.060(7) 0.006(6) 0.019(6) -0.002(6)
C27 0.066(7) 0.078(7) 0.092(7) 0.012(7) 0.005(7) -0.021(6)
C28 0.068(7) 0.092(7) 0.051(6) 0.010(7) 0.012(6) 0.000(6)
C29 0.058(6) 0.098(7) 0.077(7) 0.011(7) 0.022(6) -0.006(7)
C30 0.046(6) 0.092(7) 0.079(7) 0.007(7) -0.001(6) -0.010(6)
C31 0.071(7) 0.083(7) 0.082(7) -0.027(7) 0.010(7) 0.011(6)
C32 0.075(8) 0.070(8) 0.074(8) 0.004(8) 0.004(8) 0.016(7)
C33 0.098(9) 0.095(10) 0.099(9) 0.000(9) -0.036(9) 0.005(8)
C34 0.074(7) 0.091(7) 0.057(7) 0.015(6) 0.007(6) -0.001(6)
C35 0.079(7) 0.097(7) 0.075(7) -0.027(7) -0.006(6) -0.009(7)
C36 0.068(7) 0.071(7) 0.080(7) 0.021(6) 0.000(6) 0.006(6)
C37 0.062(8) 0.073(8) 0.063(8) 0.006(8) 0.008(7) 0.011(7)
C39 0.061(6) 0.083(7) 0.066(7) -0.008(7) -0.009(6) -0.008(6)
C40 0.070(7) 0.065(7) 0.090(7) 0.015(6) 0.007(7) -0.009(6)
C41 0.069(7) 0.090(7) 0.083(7) -0.019(7) 0.020(6) 0.015(7)
C42 0.044(6) 0.067(6) 0.066(7) 0.007(6) -0.001(6) 0.006(6)
C43 0.079(10) 0.095(10) 0.101(10) 0.008(9) -0.036(9) 0.003(9)
C44 0.068(7) 0.080(7) 0.071(7) -0.021(6) -0.001(6) -0.003(6)
C45 0.055(6) 0.092(7) 0.089(7) -0.003(7) -0.010(6) -0.019(6)
C46 0.041(6) 0.099(7) 0.083(7) 0.001(7) 0.013(6) 0.006(6)
C47 0.073(7) 0.089(7) 0.078(7) -0.024(7) -0.002(6) -0.003(6)
C48 0.128(11) 0.091(9) 0.107(10) 0.018(9) 0.018(9) 0.029(9)
C49 0.113(9) 0.082(9) 0.089(9) 0.006(8) -0.042(8) -0.013(8)
C50 0.067(7) 0.079(7) 0.074(7) 0.018(6) 0.003(6) -0.005(6)
C51 0.052(6) 0.084(7) 0.091(7) 0.011(7) -0.001(6) 0.019(6)
C52 0.056(7) 0.109(9) 0.085(9) 0.012(8) -0.013(7) -0.001(7)
C54 0.057(6) 0.079(7) 0.084(7) 0.020(6) 0.006(6) -0.018(6)
C55 0.077(7) 0.093(7) 0.061(7) 0.004(7) -0.001(6) 0.003(7)
C56 0.061(6) 0.084(7) 0.058(7) 0.003(6) -0.010(6) -0.004(6)
C58 0.076(7) 0.088(7) 0.077(7) -0.015(7) 0.007(6) 0.005(6)
C59 0.092(8) 0.071(7) 0.082(8) 0.006(7) 0.010(7) 0.020(7)
C60 0.065(9) 0.113(11) 0.095(10) 0.019(9) -0.010(9) -0.020(9)
C61 0.070(7) 0.102(7) 0.052(6) -0.004(7) -0.016(6) 0.001(7)
C62 0.076(8) 0.062(8) 0.069(8) -0.001(7) 0.005(7) 0.019(7)
C63 0.074(7) 0.074(7) 0.095(7) 0.002(7) 0.010(7) 0.016(6)
C64 0.063(7) 0.082(7) 0.059(7) -0.002(6) 0.017(6) -0.001(6)
C65 0.051(6) 0.100(7) 0.075(7) 0.006(7) 0.023(6) 0.007(6)
C66 0.074(7) 0.089(7) 0.061(7) 0.022(6) 0.002(6) 0.007(6)
C67 0.071(7) 0.064(7) 0.090(7) 0.002(7) 0.009(6) -0.010(6)
C68 0.061(7) 0.078(7) 0.091(7) -0.001(7) 0.015(7) 0.024(6)
C69 0.067(7) 0.096(7) 0.056(6) 0.015(7) 0.010(6) -0.001(7)
C70 0.065(7) 0.076(7) 0.074(7) 0.021(6) 0.001(6) -0.009(6)
C71 0.069(7) 0.094(7) 0.079(7) -0.027(7) -0.013(7) -0.017(6)
C72 0.071(13) 0.137(16) 0.113(15) 0.020(13) -0.038(12) -0.010(12)
C73 0.070(7) 0.096(7) 0.052(6) 0.019(6) -0.007(6) 0.007(7)
C74 0.066(7) 0.092(7) 0.068(7) -0.005(7) 0.023(6) 0.010(6)
C75 0.054(6) 0.076(7) 0.057(7) 0.016(6) -0.007(6) 0.003(6)
C76 0.071(7) 0.079(7) 0.086(7) -0.020(7) 0.008(7) -0.010(6)
C77 0.062(7) 0.112(9) 0.086(8) 0.023(8) -0.008(7) -0.014(7)
C78 0.065(7) 0.068(7) 0.080(7) 0.023(6) 0.002(6) 0.000(6)
C79 0.067(7) 0.087(7) 0.091(7) -0.004(7) -0.003(7) -0.020(6)
C80 0.068(7) 0.069(7) 0.088(7) -0.002(7) 0.012(7) -0.004(6)
C81 0.052(6) 0.089(7) 0.082(7) 0.010(7) 0.010(6) -0.013(6)
C83 0.073(7) 0.090(7) 0.063(7) -0.007(6) 0.017(6) 0.004(6)
C84 0.082(7) 0.087(7) 0.073(7) -0.018(7) 0.001(6) -0.002(7)
C86 0.094(9) 0.078(9) 0.085(9) -0.004(8) -0.037(8) -0.005(8)
C87 0.079(7) 0.076(7) 0.089(7) -0.019(7) 0.012(7) 0.006(6)
C88 0.079(7) 0.072(7) 0.091(7) -0.015(7) 0.009(7) -0.004(7)
C89 0.079(7) 0.097(7) 0.058(7) -0.015(7) -0.004(6) 0.001(7)
C90 0.069(7) 0.069(7) 0.090(7) 0.012(7) 0.011(7) 0.005(6)
C91 0.071(7) 0.081(7) 0.067(7) 0.021(6) -0.001(6) 0.008(6)
C92 0.068(10) 0.119(12) 0.103(12) 0.020(10) -0.022(10) -0.005(9)
C93 0.039(6) 0.095(7) 0.080(7) 0.002(7) -0.009(6) 0.006(6)
C94 0.051(6) 0.064(7) 0.079(7) 0.007(6) 0.002(6) -0.008(6)
C95 0.116(10) 0.093(10) 0.096(9) 0.003(9) -0.038(8) 0.000(9)
C97 0.081(7) 0.093(7) 0.065(7) -0.005(7) 0.004(6) -0.001(7)
C98 0.063(8) 0.124(10) 0.087(9) 0.024(8) 0.000(8) -0.002(8)
C99 0.056(12) 0.109(14) 0.116(15) 0.024(13) 0.011(11) -0.018(11)
C100 0.070(7) 0.085(7) 0.087(7) -0.020(7) -0.003(7) -0.019(7)
C101 0.071(7) 0.099(7) 0.057(7) -0.003(7) 0.013(6) -0.001(7)
C102 0.063(7) 0.094(7) 0.066(7) 0.026(6) -0.013(6) 0.009(6)
C103 0.073(7) 0.089(7) 0.060(7) 0.019(6) 0.005(6) 0.000(6)
C104 0.067(7) 0.103(7) 0.079(7) -0.015(7) -0.025(6) -0.017(7)
C105 0.060(8) 0.114(10) 0.086(10) 0.024(8) -0.008(8) -0.006(8)
C106 0.062(8) 0.119(10) 0.083(9) 0.019(8) 0.008(8) -0.005(8)
C107 0.13(2) 0.052(15) 0.25(3) 0.013(18) -0.09(2) 0.002(15)
C109 0.058(8) 0.104(10) 0.081(9) 0.013(8) -0.009(8) -0.006(7)
C112 0.052(6) 0.098(7) 0.070(7) 0.014(7) -0.017(6) 0.003(6)
C113 0.056(6) 0.102(7) 0.089(7) -0.011(7) -0.017(6) -0.016(6)
C118 0.109(10) 0.093(10) 0.097(10) 0.002(9) -0.034(9) 0.008(9)
C124 0.070(7) 0.081(7) 0.086(7) -0.010(7) 0.003(6) 0.017(6)
C135 0.064(7) 0.103(7) 0.064(7) 0.002(7) -0.026(6) -0.006(7)
C136 0.046(6) 0.096(7) 0.086(7) -0.004(7) 0.002(6) -0.002(6)
La5 0.007(5) 0.098(8) 0.059(7) 0.003(6) -0.011(4) -0.002(5)
La3 0.050(5) 0.052(5) 0.076(6) 0.004(4) -0.006(4) -0.010(4)
La4 0.056(5) 0.065(6) 0.072(6) 0.003(5) -0.002(4) -0.021(4)
La6 0.025(5) 0.108(10) 0.094(8) -0.035(8) -0.017(5) -0.004(6)
C137 0.055(6) 0.064(7) 0.083(7) 0.008(7) 0.006(6) 0.007(6)
C138 0.065(7) 0.070(7) 0.087(7) -0.001(7) 0.008(6) 0.012(6)
C143 0.137(11) 0.087(11) 0.089(11) 0.009(9) -0.047(10) -0.025(10)
C139 0.063(7) 0.089(7) 0.095(7) -0.015(7) 0.018(6) 0.025(6)
C140 0.185(19) 0.097(15) 0.145(17) 0.017(15) -0.009(16) 0.029(15)
C141 0.176(19) 0.128(17) 0.190(19) 0.027(17) 0.017(17) 0.000(17)
C142 0.22(2) 0.138(17) 0.142(17) 0.017(16) 0.035(17) 0.052(17)
C144 0.46(4) 0.111(14) 0.156(16) -0.024(15) -0.04(2) -0.03(2)
C145 0.46(4) 0.118(14) 0.157(15) -0.024(15) -0.04(2) -0.04(2)
C149 0.23(2) 0.111(16) 0.115(16) 0.010(14) -0.071(16) -0.025(16)
C146 0.46(4) 0.132(14) 0.168(16) -0.031(15) -0.04(2) -0.04(2)
C147 0.46(4) 0.146(15) 0.170(17) -0.034(16) -0.04(2) -0.04(2)
C148 0.46(5) 0.18(2) 0.18(2) -0.04(2) -0.06(3) -0.04(3)
C150 0.47(5) 0.105(18) 0.18(2) -0.001(18) -0.01(3) -0.04(3)
C151 0.066(8) 0.077(8) 0.072(8) 0.006(8) 0.005(7) 0.008(8)
La8 0.049(8) 0.088(11) 0.073(11) -0.038(9) 0.008(8) 0.026(7)
La7 0.050(8) 0.058(9) 0.070(13) -0.022(11) 0.020(10) -0.005(6)

loop_
_atom_type_symbol
_atom_type_description
_atom_type_scat_dispersion_real
_atom_type_scat_dispersion_imag
_atom_type_scat_source
C C 0.0190 0.0150 'International Tables Vol C Tables 4.2.6.8 and 6.1.1.4'
H H 0.0000 0.0000 'International Tables Vol C Tables 4.2.6.8 and 6.1.1.4'
Si Si 0.0674 0.0665 'International Tables Vol C Tables 4.2.6.8 and 6.1.1.4'
La La -0.6270 2.3339 'International Tables Vol C Tables 4.2.6.8 and 6.1.1.4'

loop_
_geom_angle_atom_site_label_1
_geom_angle_atom_site_label_2
_geom_angle_atom_site_label_3
_geom_angle
C109 Si1 C7 101.4(9)
C109 Si1 C86 107.3(10)
C7 Si1 C86 128.1(9)
C109 Si1 C15 128.8(9)
C7 Si1 C15 89.3(8)
C86 Si1 C15 104.1(9)
C42 C5 C14 127.0(18)
C42 C5 C18 126.9(16)
C14 C5 C18 104.3(15)
C11 C6 C64 114.6(19)
C11 C6 C18 124.2(18)
C64 C6 C18 118.6(17)
C20 C7 Si1 100.9(13)
C20 C7 H40 111.6
Si1 C7 H40 111.6
C20 C7 H41 111.6
Si1 C7 H41 111.6
H40 C7 H41 109.4
C22 C8 C51 113.7(19)
C22 C8 C102 123.5(19)
C51 C8 C102 113.1(18)
C113 C9 C93 124.9(19)
C113 C9 C136 104.0(19)
C93 C9 C136 121.8(19)
C80 C10 C78 128(2)
C80 C10 C27 118(2)
C78 C10 C27 105.1(19)
C6 C11 C13 126.5(19)
C6 C11 C124 123.1(19)
C13 C11 C124 99.2(17)
C26 C12 C23 119.5(19)
C26 C12 C15 120.6(19)
C23 C12 C15 117.3(18)
C137 C13 C11 114.8(19)
C137 C13 C42 116.8(17)
C11 C13 C42 116.5(17)
C5 C14 C94 117.4(17)
C5 C14 C39 116.6(18)
C94 C14 C39 121.0(18)
C12 C15 C94 107.5(15)
C12 C15 C18 112.3(15)
C94 C15 C18 108.5(14)
C12 C15 Si1 121.1(12)
C94 C15 Si1 102.8(12)
C18 C15 Si1 103.9(11)
C86 C17 C33 123(2)
C86 C17 C43 121(2)
C33 C17 C43 116.3(19)
C6 C18 C20 114.8(15)
C6 C18 C15 117.9(15)
C20 C18 C15 109.0(14)
C6 C18 C5 101.7(14)
C20 C18 C5 109.1(14)
C15 C18 C5 103.1(13)
C151 C19 C37 118.3(19)
C151 C19 C20 120.5(18)
C37 C19 C20 120.9(19)
C7 C20 C19 118.5(17)
C7 C20 C18 106.6(15)
C19 C20 C18 111.7(15)
C7 C20 H42 106.4
C19 C20 H42 106.4
C18 C20 H42 106.4
C93 C21 C25 122(2)
C93 C21 C51 120.3(19)
C25 C21 C51 104.2(19)
C90 C22 C8 127(2)
C90 C22 C50 104.7(18)
C8 C22 C50 119(2)
C50 C23 C12 123(2)
C50 C23 C40 105.7(18)
C12 C23 C40 120.6(18)
C89 C24 C83 119(2)
C89 C24 C28 120(2)
C83 C24 C28 108.2(19)
C139 C25 C21 110(2)
C139 C25 C46 118(2)
C21 C25 C46 121.1(19)
C12 C26 C64 127(2)
C12 C26 C28 117(2)
C64 C26 C28 109(2)
C79 C27 C54 126(2)
C79 C27 C10 119(2)
C54 C27 C10 102.4(17)
C34 C28 C24 123(2)
C34 C28 C26 124(2)
C24 C28 C26 103.9(18)
C69 C29 C65 109(2)
C69 C29 C81 122(2)
C65 C29 C81 115.3(19)
C81 C30 C136 123(2)
C81 C30 C45 119(2)
C136 C30 C45 111(2)
C87 C31 C84 110(2)
C87 C31 C41 124(2)
C84 C31 C41 117(2)
C151 C32 C59 121(2)
C151 C32 H1 119.6
C59 C32 H1 119.6
C17 C33 C118 115(2)
C17 C33 H2 122.5
C118 C33 H2 122.5
C28 C34 C50 117(2)
C28 C34 C73 116(2)
C50 C34 C73 119.8(19)
C47 C35 C89 122(2)
C47 C35 C71 105(2)
C89 C35 C71 124(2)
C78 C36 C91 112.5(18)
C78 C36 C137 118.4(19)
C91 C36 C137 115.9(18)
C62 C37 C19 122(2)
C62 C37 H3 118.9
C19 C37 H3 118.9
C44 C39 C56 121.7(19)
C44 C39 C14 114.7(18)
C56 C39 C14 114.9(18)
C67 C40 C90 122(2)
C67 C40 C23 121(2)
C90 C40 C23 106.3(18)
C74 C41 C139 119(2)
C74 C41 C31 119(2)
C139 C41 C31 116(2)
C5 C42 C75 117.4(18)
C5 C42 C13 114.9(16)
C75 C42 C13 117.4(17)
C99 C43 C17 113.3(19)
C99 C43 H4 108.9
C17 C43 H4 108.9
C99 C43 H5 108.9
C17 C43 H5 108.9
H4 C43 H5 107.7
C88 C44 C39 125(2)
C88 C44 C84 108(2)
C39 C44 C84 118(2)
C30 C45 C79 124(2)
C30 C45 C113 107(2)
C79 C45 C113 119(2)
C136 C46 C65 120(2)
C136 C46 C25 120(2)
C65 C46 C25 112(2)
C35 C47 C76 110(2)
C35 C47 C58 120(2)
C76 C47 C58 120(2)
C59 C48 C142 109.2(19)
C59 C48 C140 109(2)
C142 C48 C140 97(2)
C59 C48 C141 104.7(18)
C142 C48 C141 139(2)
C140 C48 C141 93(2)
C86 C49 C95 117(2)
C86 C49 C143 127(2)
C95 C49 C143 116(2)
C23 C50 C34 119(2)
C23 C50 C22 113(2)
C34 C50 C22 120.7(18)
C68 C51 C21 112.0(19)
C68 C51 C8 119.9(18)
C21 C51 C8 120(2)
C105 C52 C109 130(2)
C105 C52 C92 113(2)
C109 C52 C92 117(2)
C70 C54 C81 129(2)
C70 C54 C27 107.7(19)
C81 C54 C27 112.9(19)
C97 C55 C56 126(2)
C97 C55 C66 121(2)
C56 C55 C66 106.8(18)
C55 C56 C75 111.3(18)
C55 C56 C39 113.8(18)
C75 C56 C39 124.6(18)
C124 C58 C83 119(2)
C124 C58 C47 117(2)
C83 C58 C47 118(2)
C32 C59 C62 119.5(19)
C32 C59 C48 118.9(19)
C62 C59 C48 121.6(19)
C77 C60 C72 106.2(17)
C77 C60 H6 110.5
C72 C60 H6 110.5
C77 C60 H7 110.5
C72 C60 H7 110.5
H6 C60 H7 108.7
C89 C61 C73 119(2)
C89 C61 C135 130(2)
C73 C61 C135 107(2)
C37 C62 C59 118(2)
C37 C62 H8 120.8
C59 C62 H8 120.8
C90 C63 C68 119(2)
C90 C63 C87 120(2)
C68 C63 C87 114(2)
C26 C64 C83 112(2)
C26 C64 C6 119.9(19)
C83 C64 C6 121(2)
C46 C65 C74 127(2)
C46 C65 C29 119(2)
C74 C65 C29 106.0(19)
C103 C66 C91 126(2)
C103 C66 C55 123.7(19)
C91 C66 C55 101.9(18)
C40 C67 C94 118(2)
C40 C67 C88 118(2)
C94 C67 C88 117.0(19)
C51 C68 C63 121(2)
C51 C68 C139 103(2)
C63 C68 C139 123(2)
C29 C69 C103 118(2)
C29 C69 C101 106.2(19)
C103 C69 C101 127(2)
C103 C70 C54 118(2)
C103 C70 C78 123(2)
C54 C70 C78 112(2)
C100 C71 C35 108(2)
C100 C71 C104 127(2)
C35 C71 C104 116(2)
C60 C72 H9 109.5
C60 C72 H10 109.5
H9 C72 H10 109.5
C60 C72 H11 109.5
H9 C72 H11 109.5
H10 C72 H11 109.5
C61 C73 C34 122.4(19)
C61 C73 C102 105.7(18)
C34 C73 C102 121(2)
C41 C74 C101 123(2)
C41 C74 C65 119(2)
C101 C74 C65 108(2)
C42 C75 C91 125.6(19)
C42 C75 C56 119.4(18)
C91 C75 C56 104.2(18)
C100 C76 C80 122(2)
C100 C76 C47 105(2)
C80 C76 C47 123.0(19)
C106 C77 C109 123(2)
C106 C77 C60 116(2)
C109 C77 C60 121.5(19)
C10 C78 C36 117(2)
C10 C78 C70 112.7(19)
C36 C78 C70 123(2)
C27 C79 C45 113(2)
C27 C79 C100 122(2)
C45 C79 C100 118(2)
C10 C80 C138 116(2)
C10 C80 C76 120(2)
C138 C80 C76 113.7(19)
C30 C81 C54 125(2)
C30 C81 C29 119(2)
C54 C81 C29 110.2(19)
C58 C83 C64 123(2)
C58 C83 C24 122(2)
C64 C83 C24 106(2)
C97 C84 C31 125(2)
C97 C84 C44 122(2)
C31 C84 C44 105(2)
C49 C86 C17 122(2)
C49 C86 Si1 121.3(17)
C17 C86 Si1 116.3(17)
C31 C87 C88 107(2)
C31 C87 C63 122(2)
C88 C87 C63 119(2)
C44 C88 C87 110(2)
C44 C88 C67 121(2)
C87 C88 C67 120(2)
C24 C89 C61 119(2)
C24 C89 C35 119(2)
C61 C89 C35 112(2)
C22 C90 C63 119(2)
C22 C90 C40 110.4(19)
C63 C90 C40 121(2)
C75 C91 C66 116(2)
C75 C91 C36 118.1(19)
C66 C91 C36 119.8(19)
C52 C92 C107 115.8(19)
C52 C92 H12 108.3
C107 C92 H12 108.3
C52 C92 H13 108.3
C107 C92 H13 108.3
H12 C92 H13 107.4
C21 C93 C112 121.6(19)
C21 C93 C9 116.8(19)
C112 C93 C9 111.3(18)
C67 C94 C14 120.6(18)
C67 C94 C15 128.0(18)
C14 C94 C15 105.4(16)
C118 C95 C49 121(2)
C118 C95 H14 119.6
C49 C95 H14 119.6
C84 C97 C55 118(2)
C84 C97 C101 117(2)
C55 C97 C101 116(2)
C106 C98 C105 121(2)
C106 C98 H15 119.5
C105 C98 H15 119.5
C43 C99 H16 109.5
C43 C99 H17 109.5
H16 C99 H17 109.5
C43 C99 H18 109.5
H16 C99 H18 109.5
H17 C99 H18 109.5
C71 C100 C76 112(2)
C71 C100 C79 122(2)
C76 C100 C79 118(2)
C74 C101 C69 111(2)
C74 C101 C97 119(2)
C69 C101 C97 119(2)
C112 C102 C8 126(2)
C112 C102 C73 110(2)
C8 C102 C73 115.8(18)
C70 C103 C66 116(2)
C70 C103 C69 122(2)
C66 C103 C69 113(2)
C135 C104 C113 119(2)
C135 C104 C71 123(2)
C113 C104 C71 111(2)
C52 C105 C98 113(2)
C52 C105 H19 123.4
C98 C105 H19 123.4
C98 C106 C77 121(2)
C98 C106 H20 119.7
C77 C106 H20 119.7
C92 C107 H57 109.5
C92 C107 H58 109.5
H57 C107 H58 109.5
C92 C107 H59 109.5
H57 C107 H59 109.5
H58 C107 H59 109.5
C52 C109 C77 111.8(19)
C52 C109 Si1 121.2(17)
C77 C109 Si1 126.8(16)
C102 C112 C135 106.8(19)
C102 C112 C93 119(2)
C135 C112 C93 124(2)
C9 C113 C45 109(2)
C9 C113 C104 118(2)
C45 C113 C104 124(2)
C95 C118 C33 122(2)
C95 C118 H24 118.9
C33 C118 H24 118.9
C58 C124 C138 123(2)
C58 C124 C11 118(2)
C138 C124 C11 111.5(19)
C104 C135 C112 122(2)
C104 C135 C61 115(2)
C112 C135 C61 111(2)
C46 C136 C30 124(2)
C46 C136 C9 118(2)
C30 C136 C9 109(2)
C13 C137 C138 109.6(18)
C13 C137 C36 125.7(19)
C138 C137 C36 116.1(18)
C137 C138 C80 124(2)
C137 C138 C124 104.8(19)
C80 C138 C124 123(2)
C149 C143 C49 117(2)
C149 C143 H25 108.1
C49 C143 H25 108.1
C149 C143 H26 108.1
C49 C143 H26 108.1
H25 C143 H26 107.3
C41 C139 C25 125(2)
C41 C139 C68 120(2)
C25 C139 C68 110(2)
C48 C140 H27 109.5
C48 C140 H28 109.5
H27 C140 H28 109.5
C48 C140 H29 109.5
H27 C140 H29 109.5
H28 C140 H29 109.5
C48 C141 H30 109.5
C48 C141 H31 109.5
H30 C141 H31 109.5
C48 C141 H32 109.5
H30 C141 H32 109.5
H31 C141 H32 109.5
C48 C142 H33 109.5
C48 C142 H34 109.5
H33 C142 H34 109.5
C48 C142 H35 109.5
H33 C142 H35 109.5
H34 C142 H35 109.5
C150 C144 C145 107.2(10)
C150 C144 H43 110.3
C145 C144 H43 110.3
C150 C144 H44 110.3
C145 C144 H44 110.3
H43 C144 H44 108.5
C146 C145 C144 107.1(9)
C146 C145 H45 110.3
C144 C145 H45 110.3
C146 C145 H46 110.3
C144 C145 H46 110.3
H45 C145 H46 108.6
C143 C149 H36 109.5
C143 C149 H37 109.5
H36 C149 H37 109.5
C143 C149 H38 109.5
H36 C149 H38 109.5
H37 C149 H38 109.5
C147 C146 C145 108.4(10)
C147 C146 H47 110.0
C145 C146 H47 110.0
C147 C146 H48 110.0
C145 C146 H48 110.0
H47 C146 H48 108.4
C146 C147 C148 108.3(10)
C146 C147 H49 110.0
C148 C147 H49 110.0
C146 C147 H50 110.0
C148 C147 H50 110.0
H49 C147 H50 108.4
C147 C148 H51 109.5
C147 C148 H52 109.5
H51 C148 H52 109.5
C147 C148 H53 109.5
H51 C148 H53 109.5
H52 C148 H53 109.5
C144 C150 H54 109.5
C144 C150 H55 109.5
H54 C150 H55 109.5
C144 C150 H56 109.5
H54 C150 H56 109.5
H55 C150 H56 109.5
C32 C151 C19 121(2)
C32 C151 H39 119.7
C19 C151 H39 119.7

loop_
_geom_bond_atom_site_label_1
_geom_bond_atom_site_label_2
_geom_bond_distance
La1 La2 3.796(3)
Si1 C109 1.89(2)
Si1 C7 1.912(19)
Si1 C86 1.96(2)
Si1 C15 1.982(18)
C5 C42 1.38(2)
C5 C14 1.43(2)
C5 C18 1.68(2)
C6 C11 1.36(2)
C6 C64 1.46(3)
C6 C18 1.47(2)
C7 C20 1.51(2)
C7 H40 0.9900
C7 H41 0.9900
C8 C22 1.39(3)
C8 C51 1.50(3)
C8 C102 1.52(3)
C9 C113 1.42(3)
C9 C93 1.51(3)
C9 C136 1.54(3)
C10 C80 1.31(2)
C10 C78 1.36(3)
C10 C27 1.64(3)
C11 C13 1.42(2)
C11 C124 1.52(3)
C12 C26 1.34(2)
C12 C23 1.45(3)
C12 C15 1.52(2)
C13 C137 1.37(2)
C13 C42 1.52(2)
C14 C94 1.49(3)
C14 C39 1.50(2)
C15 C94 1.55(2)
C15 C18 1.62(2)
C17 C86 1.38(3)
C17 C33 1.42(3)
C17 C43 1.61(3)
C18 C20 1.59(2)
C19 C151 1.37(3)
C19 C37 1.46(2)
C19 C20 1.51(3)
C20 H42 1.0000
C21 C93 1.39(3)
C21 C25 1.42(3)
C21 C51 1.48(3)
C22 C90 1.39(3)
C22 C50 1.51(3)
C23 C50 1.34(3)
C23 C40 1.51(3)
C24 C89 1.40(3)
C24 C83 1.45(3)
C24 C28 1.46(3)
C25 C139 1.40(3)
C25 C46 1.56(3)
C26 C64 1.34(3)
C26 C28 1.48(3)
C27 C79 1.26(3)
C27 C54 1.55(3)
C28 C34 1.36(3)
C29 C69 1.41(3)
C29 C65 1.48(3)
C29 C81 1.50(3)
C30 C81 1.29(2)
C30 C136 1.35(3)
C30 C45 1.42(3)
C31 C87 1.38(3)
C31 C84 1.42(3)
C31 C41 1.46(3)
C32 C151 1.36(2)
C32 C59 1.41(2)
C32 H1 0.9500
C33 C118 1.45(3)
C33 H2 0.9500
C34 C50 1.46(3)
C34 C73 1.46(3)
C35 C47 1.40(3)
C35 C89 1.43(3)
C35 C71 1.48(3)
C36 C78 1.44(3)
C36 C91 1.47(3)
C36 C137 1.48(3)
C37 C62 1.33(2)
C37 H3 0.9500
C39 C44 1.43(3)
C39 C56 1.44(3)
C40 C67 1.33(3)
C40 C90 1.46(3)
C41 C74 1.34(3)
C41 C139 1.40(3)
C42 C75 1.41(2)
C43 C99 1.47(2)
C43 H4 0.9900
C43 H5 0.9900
C44 C88 1.35(3)
C44 C84 1.47(3)
C45 C79 1.46(3)
C45 C113 1.48(3)
C46 C136 1.32(3)
C46 C65 1.38(3)
C47 C76 1.44(3)
C47 C58 1.46(3)
C48 C59 1.52(3)
C48 C142 1.541(10)
C48 C140 1.541(10)
C48 C141 1.553(10)
C49 C86 1.38(3)
C49 C95 1.47(3)
C49 C143 1.50(3)
C51 C68 1.41(3)
C52 C105 1.34(3)
C52 C109 1.41(3)
C52 C92 1.44(3)
C54 C70 1.37(3)
C54 C81 1.39(3)
C55 C97 1.42(3)
C55 C56 1.43(3)
C55 C66 1.53(3)
C56 C75 1.43(3)
C58 C124 1.35(3)
C58 C83 1.38(3)
C59 C62 1.42(3)
C60 C77 1.52(3)
C60 C72 1.60(3)
C60 H6 0.9900
C60 H7 0.9900
C61 C89 1.41(3)
C61 C73 1.42(3)
C61 C135 1.45(3)
C62 H8 0.9500
C63 C90 1.40(3)
C63 C68 1.43(3)
C63 C87 1.43(3)
C64 C83 1.39(3)
C65 C74 1.45(3)
C66 C103 1.38(3)
C66 C91 1.42(3)
C67 C94 1.38(3)
C67 C88 1.54(3)
C68 C139 1.48(3)
C69 C103 1.44(3)
C69 C101 1.45(3)
C70 C103 1.35(3)
C70 C78 1.45(3)
C71 C100 1.34(3)
C71 C104 1.48(3)
C72 H9 0.9800
C72 H10 0.9800
C72 H11 0.9800
C73 C102 1.52(3)
C74 C101 1.40(3)
C75 C91 1.40(3)
C76 C100 1.41(3)
C76 C80 1.44(3)
C77 C106 1.41(3)
C77 C109 1.45(3)
C79 C100 1.46(3)
C80 C138 1.42(3)
C84 C97 1.32(3)
C87 C88 1.42(3)
C92 C107 1.70(3)
C92 H12 0.9900
C92 H13 0.9900
C93 C112 1.46(3)
C95 C118 1.35(3)
C95 H14 0.9500
C97 C101 1.47(3)
C98 C106 1.34(3)
C98 C105 1.52(3)
C98 H15 0.9500
C99 H16 0.9800
C99 H17 0.9800
C99 H18 0.9800
C102 C112 1.37(3)
C104 C135 1.38(3)
C104 C113 1.48(3)
C105 H19 0.9500
C106 H20 0.9500
C107 H57 0.9800
C107 H58 0.9800
C107 H59 0.9800
C112 C135 1.43(3)
C118 H24 0.9500
C124 C138 1.43(3)
La5 La6 3.806(14)
La3 La4 3.794(11)
C137 C138 1.42(3)
C143 C149 1.34(3)
C143 H25 0.9900
C143 H26 0.9900
C140 H27 0.9800
C140 H28 0.9800
C140 H29 0.9800
C141 H30 0.9800
C141 H31 0.9800
C141 H32 0.9800
C142 H33 0.9800
C142 H34 0.9800
C142 H35 0.9800
C144 C150 1.538(10)
C144 C145 1.545(10)
C144 H43 0.9900
C144 H44 0.9900
C145 C146 1.542(10)
C145 H45 0.9900
C145 H46 0.9900
C149 H36 0.9800
C149 H37 0.9800
C149 H38 0.9800
C146 C147 1.537(10)
C146 H47 0.9900
C146 H48 0.9900
C147 C148 1.537(10)
C147 H49 0.9900
C147 H50 0.9900
C148 H51 0.9800
C148 H52 0.9800
C148 H53 0.9800
C150 H54 0.9800
C150 H55 0.9800
C150 H56 0.9800
C151 H39 0.9500
La8 La7 3.83(2)

loop_
_cod_changelog_entry_id
_cod_changelog_entry_author
_cod_changelog_entry_date
_cod_changelog_entry_text
1 'Vaitkus, Antanas' 2024-11-16T00:18:53+02:00
;
 Replaced the '\/Y' character sequence with the backslash character ('\')
 in the '_diffrn_measurement_method' data value.
;
